data_2007271
loop_
_publ_author_name
'Li, Wan-Sheung'
'Vatsadze, Sergei V.'
'Blake, Alexander J.'
'Mountford, Philip'

_publ_section_title
;
 1,4-Bis(2-aminobenzyl)-1,4-diazacyclohexane
;
_journal_issue 5
_journal_name_full 'Acta Crystallographica Section C'
_journal_page_first IUC9800019
_journal_paper_doi 10.1107/S0108270198099661
_journal_volume 54
_journal_year 1998
_chemical_formula_moiety 'C18 H24 N4'
_chemical_formula_sum 'C18 H24 N4'
_chemical_formula_weight 296.41
_chemical_name_systematic
;
 1,4-bis(2-aminobenzyl)-1,4-diazacyclohexane
;
_space_group_IT_number 14
_symmetry_cell_setting monoclinic
_symmetry_space_group_name_Hall '-P 2ybc'
_symmetry_space_group_name_H-M 'P 1 21/c 1'
_audit_creation_method SHELXL-97
_cell_angle_alpha 90.00
_cell_angle_beta 96.14(3)
_cell_angle_gamma 90.00
_cell_formula_units_Z 2
_cell_length_a 6.5694(15)
_cell_length_b 8.917(2)
_cell_length_c 13.696(3)
_cell_measurement_reflns_used 26
_cell_measurement_temperature 150(2)
_cell_measurement_theta_max 17.35
_cell_measurement_theta_min 14.2
_cell_volume 797.7(3)
_computing_cell_refinement STADI-4
_computing_data_collection 'STADI-4 (Stoe, 1995a)'
_computing_data_reduction 'X-RED (Stoe, 1995b)'
_computing_publication_material SHELXL-97
_computing_structure_refinement 'SHELXL-97 (Sheldrick, 1997)'
_computing_structure_solution 'SHELXS-86 (Sheldrick, 1990)'
_diffrn_ambient_temperature 150(2)
_diffrn_measured_fraction_theta_full 1.000
_diffrn_measured_fraction_theta_max 1.000
_diffrn_measurement_device_type
;
Stoe Stadi-4 four-circle with Oxford Cryosystems
open-flow cryostat (Cosier & Glazer, 1986)
;
_diffrn_measurement_method \w/\q
_diffrn_radiation_monochromator graphite
_diffrn_radiation_source 'fine-focus sealed tube'
_diffrn_radiation_type MoK\a
_diffrn_radiation_wavelength 0.71073
_diffrn_reflns_av_R_equivalents 0.0190
_diffrn_reflns_av_sigmaI/netI 0.0239
_diffrn_reflns_limit_h_max 7
_diffrn_reflns_limit_h_min -7
_diffrn_reflns_limit_k_max 10
_diffrn_reflns_limit_k_min 0
_diffrn_reflns_limit_l_max 16
_diffrn_reflns_limit_l_min -16
_diffrn_reflns_number 2607
_diffrn_reflns_theta_full 25.00
_diffrn_reflns_theta_max 25.00
_diffrn_reflns_theta_min 2.73
_diffrn_standards_decay_% 'random variation +-3'
_diffrn_standards_interval_time 60
_diffrn_standards_number 3
_exptl_absorpt_coefficient_mu 0.075
_exptl_absorpt_correction_T_max 0.979
_exptl_absorpt_correction_T_min 0.972
_exptl_absorpt_correction_type numerical
_exptl_absorpt_process_details 'X-RED (Stoe, 1995a)'
_exptl_crystal_colour colourless
_exptl_crystal_density_diffrn 1.234
_exptl_crystal_density_meas ?
_exptl_crystal_density_method 'not measured'
_exptl_crystal_description block
_exptl_crystal_F_000 320
_exptl_crystal_size_max 0.37
_exptl_crystal_size_mid 0.35
_exptl_crystal_size_min 0.33
_refine_diff_density_max 0.18
_refine_diff_density_min -0.14
_refine_ls_extinction_coef 0.022(4)
_refine_ls_extinction_method SHELXL
_refine_ls_goodness_of_fit_ref 1.102
_refine_ls_hydrogen_treatment 'free refinement with common group isotropic displacement parameters'
_refine_ls_matrix_type full
_refine_ls_number_parameters 140
_refine_ls_number_reflns 1404
_refine_ls_number_restraints 0
_refine_ls_restrained_S_all 1.102
_refine_ls_R_factor_all 0.0484
_refine_ls_R_factor_gt 0.0357
_refine_ls_shift/su_max 0.001
_refine_ls_shift/su_mean 0.000
_refine_ls_structure_factor_coef Fsqd
_refine_ls_weighting_details 'calc w=1/[\s^2^(Fo^2^)+(0.0354P)^2^+0.263P] where P=(Fo^2^+2Fc^2^)/3'
_refine_ls_weighting_scheme calc
_refine_ls_wR_factor_ref 0.0919
_reflns_number_gt 1157
_reflns_number_total 1404
_reflns_threshold_expression >2sigma(I)
_cod_data_source_file qb0038.cif
_cod_data_source_block oampip
_cod_depositor_comments
;
The following automatic conversions were performed:

'_chemical_melting_point' value 'not measured' was changed to '?' -
the value is undefined or not given.

Automatic conversion script
Id: cif_fix_values 1715 2011-07-08 13:25:40Z adriana 

The following automatic conversions were performed:

'_exptl_crystal_density_meas' value 'not measured' was changed to '?'
- the value is perceived as not measured.

Automatic conversion script
Id: cif_fix_values 3008 2015-01-20 13:52:24Z robertas 
;
_cod_original_sg_symbol_H-M 'P 21/c'
_cod_database_code 2007271
_cod_database_fobs_code 2007271

loop_
_symmetry_equiv_pos_as_xyz
'x, y, z'
'-x, y+1/2, -z+1/2'
'-x, -y, -z'
'x, -y-1/2, z-1/2'

loop_
_atom_site_label
_atom_site_fract_x
_atom_site_fract_y
_atom_site_fract_z
_atom_site_U_iso_or_equiv
_atom_site_adp_type
_atom_site_calc_flag
_atom_site_refinement_flags
_atom_site_occupancy
_atom_site_disorder_assembly
_atom_site_disorder_group
_atom_site_type_symbol
N1 .1909(2) .29660(15) .14268(9) .0274(3) Uani d . 1 . . N
H1N .072(3) .346(2) .1249(13) .038(3) Uiso d . 1 . . H
H2N .252(3) .253(2) .0928(13) .038(3) Uiso d . 1 . . H
C1 .3707(2) .04204(16) .34530(10) .0253(4) Uani d . 1 . . C
H1 .487(3) -.025(2) .3622(12) .034(2) Uiso d . 1 . . H
N2 .48353(18) .07982(13) .08989(8) .0216(3) Uani d . 1 . . N
C2 .2223(2) .06272(17) .40913(11) .0291(4) Uani d . 1 . . C
H2 .232(2) .0088(19) .4721(13) .034(2) Uiso d . 1 . . H
C3 .0635(2) .16221(18) .38334(11) .0297(4) Uani d . 1 . . C
H3 -.042(3) .1795(19) .4288(12) .034(2) Uiso d . 1 . . H
C4 .0513(2) .23785(18) .29460(11) .0272(4) Uani d . 1 . . C
H4 -.062(3) .3110(19) .2766(12) .034(2) Uiso d . 1 . . H
C5 .1986(2) .21615(16) .22956(10) .0222(3) Uani d . 1 . . C
C6 .3632(2) .11776(16) .25615(10) .0215(3) Uani d . 1 . . C
C7 .5415(2) .10758(18) .19526(10) .0245(4) Uani d . 1 . . C
H71 .616(2) .2061(19) .1998(12) .0299(17) Uiso d . 1 . . H
H72 .642(2) .0293(19) .2245(12) .0299(17) Uiso d . 1 . . H
C8 .3953(2) -.06973(17) .07290(11) .0272(4) Uani d . 1 . . C
H81 .493(3) -.1511(19) .0981(12) .0299(17) Uiso d . 1 . . H
H82 .273(3) -.0775(18) .1092(12) .0299(17) Uiso d . 1 . . H
C9 .6634(2) .09471(19) .03607(11) .0278(4) Uani d . 1 . . C
H91 .719(2) .2001(19) .0479(12) .0299(17) Uiso d . 1 . . H
H92 .774(2) .0200(19) .0605(12) .0299(17) Uiso d . 1 . . H

loop_
_atom_site_aniso_label
_atom_site_aniso_U_11
_atom_site_aniso_U_22
_atom_site_aniso_U_33
_atom_site_aniso_U_12
_atom_site_aniso_U_13
_atom_site_aniso_U_23
N1 .0277(7) .0309(7) .0237(7) .0062(6) .0027(5) .0031(5)
C1 .0318(8) .0215(8) .0218(7) -.0004(6) -.0009(6) -.0024(6)
N2 .0244(6) .0213(6) .0197(6) -.0027(5) .0054(5) -.0017(5)
C2 .0409(9) .0263(8) .0205(8) -.0062(7) .0048(7) -.0007(6)
C3 .0302(9) .0342(9) .0260(8) -.0062(7) .0097(6) -.0075(7)
C4 .0223(8) .0305(8) .0286(8) -.0007(6) .0016(6) -.0049(7)
C5 .0223(7) .0230(8) .0209(7) -.0045(6) .0000(6) -.0031(6)
C6 .0243(8) .0203(7) .0197(7) -.0034(6) .0010(6) -.0048(6)
C7 .0244(8) .0270(8) .0216(8) -.0004(6) .0006(6) -.0021(6)
C8 .0342(9) .0244(8) .0249(8) -.0068(7) .0114(7) -.0011(6)
C9 .0265(8) .0308(9) .0274(8) -.0086(7) .0084(7) -.0060(7)

loop_
_atom_type_symbol
_atom_type_description
_atom_type_scat_dispersion_real
_atom_type_scat_dispersion_imag
_atom_type_scat_source
C C 0.0033 0.0016 'International Tables Vol C Tables 4.2.6.8 and 6.1.1.4'
H H 0.0000 0.0000 'International Tables Vol C Tables 4.2.6.8 and 6.1.1.4'
N N 0.0061 0.0033 'International Tables Vol C Tables 4.2.6.8 and 6.1.1.4'

loop_
_geom_angle_atom_site_label_1
_geom_angle_atom_site_label_2
_geom_angle_atom_site_label_3
_geom_angle_site_symmetry_1
_geom_angle_site_symmetry_3
_geom_angle
C5 N1 H1N . . 115.6(11)
C5 N1 H2N . . 116.3(11)
H1N N1 H2N . . 116.1(16)
C2 C1 C6 . . 121.78(14)
C2 C1 H1 . . 120.9(10)
C6 C1 H1 . . 117.3(10)
C8 N2 C9 . . 109.26(11)
C8 N2 C7 . . 111.44(11)
C9 N2 C7 . . 109.87(11)
C3 C2 C1 . . 118.95(14)
C3 C2 H2 . . 120.7(10)
C1 C2 H2 . . 120.3(10)
C4 C3 C2 . . 120.45(14)
C4 C3 H3 . . 119.8(10)
C2 C3 H3 . . 119.7(10)
C3 C4 C5 . . 120.86(15)
C3 C4 H4 . . 120.4(10)
C5 C4 H4 . . 118.7(9)
N1 C5 C4 . . 120.76(14)
N1 C5 C6 . . 120.04(13)
C4 C5 C6 . . 119.09(13)
C1 C6 C5 . . 118.84(13)
C1 C6 C7 . . 119.90(14)
C5 C6 C7 . . 120.88(13)
N2 C7 C6 . . 114.58(12)
N2 C7 H71 . . 106.3(9)
C6 C7 H71 . . 108.4(9)
N2 C7 H72 . . 111.1(9)
C6 C7 H72 . . 109.4(9)
H71 C7 H72 . . 106.7(13)
N2 C8 C9 . 3_655 110.18(12)
N2 C8 H81 . . 112.2(9)
C9 C8 H81 3_655 . 108.5(9)
N2 C8 H82 . . 108.2(9)
C9 C8 H82 3_655 . 110.4(9)
H81 C8 H82 . . 107.4(13)
N2 C9 C8 . 3_655 110.37(12)
N2 C9 H91 . . 107.5(9)
C8 C9 H91 3_655 . 110.0(9)
N2 C9 H92 . . 111.2(9)
C8 C9 H92 3_655 . 109.0(9)
H91 C9 H92 . . 108.8(13)

loop_
_geom_bond_atom_site_label_1
_geom_bond_atom_site_label_2
_geom_bond_site_symmetry_2
_geom_bond_distance
_geom_bond_publ_flag
N1 C5 . 1.3857(19) ?
N1 H1N . .904(19) ?
N1 H2N . .915(19) ?
C1 C2 . 1.389(2) ?
C1 C6 . 1.392(2) ?
C1 H1 . .977(18) ?
N2 C8 . 1.4626(19) ?
N2 C9 . 1.4638(18) ?
N2 C7 . 1.4736(18) ?
C2 C3 . 1.386(2) ?
C2 H2 . .984(17) ?
C3 C4 . 1.385(2) ?
C3 H3 . .990(17) ?
C4 C5 . 1.397(2) ?
C4 H4 . .998(18) ?
C5 C6 . 1.410(2) ?
C6 C7 . 1.511(2) ?
C7 H71 . 1.004(17) ?
C7 H72 . 1.012(17) ?
C8 C9 3_655 1.517(2) ?
C8 H81 . 1.003(17) ?
C8 H82 . .993(16) ?
C9 C8 3_655 1.517(2) ?
C9 H91 . 1.015(17) ?
C9 H92 . 1.015(17) ?

loop_
_geom_torsion_atom_site_label_1
_geom_torsion_atom_site_label_2
_geom_torsion_atom_site_label_3
_geom_torsion_atom_site_label_4
_geom_torsion_site_symmetry_4
_geom_torsion
C6 C1 C2 C3 . -0.4(2)
C1 C2 C3 C4 . 1.0(2)
C2 C3 C4 C5 . -0.3(2)
C3 C4 C5 N1 . -177.28(14)
C3 C4 C5 C6 . -1.2(2)
C2 C1 C6 C5 . -1.0(2)
C2 C1 C6 C7 . 171.98(13)
N1 C5 C6 C1 . 177.94(13)
C4 C5 C6 C1 . 1.8(2)
N1 C5 C6 C7 . 5.0(2)
C4 C5 C6 C7 . -171.17(13)
C8 N2 C7 C6 . -67.30(16)
C9 N2 C7 C6 . 171.46(13)
C1 C6 C7 N2 . 134.40(14)
C5 C6 C7 N2 . -52.72(18)
C9 N2 C8 C9 3_655 -58.58(18)
C7 N2 C8 C9 3_655 179.82(12)
C8 N2 C9 C8 3_655 58.70(18)
C7 N2 C9 C8 3_655 -178.76(13)
